data_4130486
loop_
_publ_author_name
'Chen, Guo-Qiang'
'Kehr, Gerald'
'M\"uck-Lichtenfeld, Christian'
'Daniliuc, Constantin G.'
'Erker, Gerhard'

_publ_section_title
;
 Phospha-Claisen Type Reactions at Frustrated Lewis Pair Frameworks.
;
_journal_issue 27
_journal_name_full 'Journal of the American Chemical Society'
_journal_page_first 8554
_journal_page_last 8559
_journal_paper_doi 10.1021/jacs.6b04046
_journal_volume 138
_journal_year 2016
_chemical_formula_sum 'C39 H34 B F10 O2 P'
_chemical_formula_weight 766.44
_space_group_crystal_system monoclinic
_space_group_IT_number 14
_space_group_name_Hall '-P 2ybc'
_space_group_name_H-M_alt 'P 1 21/c 1'
_atom_sites_solution_hydrogens geom
_cell_angle_alpha 90
_cell_angle_beta 102.950(8)
_cell_angle_gamma 90
_cell_formula_units_Z 4
_cell_length_a 11.4134(15)
_cell_length_b 20.663(3)
_cell_length_c 15.422(2)
_cell_measurement_reflns_used 4481
_cell_measurement_temperature 100.(2)
_cell_measurement_theta_max 66.4773
_cell_measurement_theta_min 3.6365
_cell_volume 3544.5(8)
_computing_cell_refinement 'SAINT V8.34A (Bruker AXS Inc., 2013)'
_computing_data_collection 'APEX2 v.2014.5-0 (Bruker AXS Inc., 2014)'
_computing_data_reduction 'SAINT V8.34A (Bruker AXS Inc., 2013)'
_computing_molecular_graphics 'XP (Bruker AXS Inc., 2014)'
_computing_publication_material 'SHELXL2014 (Sheldrick, 2014)'
_computing_structure_refinement 'SHELXL2014 (Sheldrick, 2014)'
_computing_structure_solution 'SHELXL2014 (Sheldrick, 2014)'
_diffrn_ambient_temperature 100.(2)
_diffrn_detector_area_resol_mean 8.3333
_diffrn_measured_fraction_theta_full 0.994
_diffrn_measured_fraction_theta_max 0.994
_diffrn_measurement_device_type 'KappaCCD APEXII'
_diffrn_measurement_method 'phi / omega scans'
_diffrn_radiation_monochromator graphite
_diffrn_radiation_type CuK\a
_diffrn_radiation_wavelength 1.54178
_diffrn_reflns_av_R_equivalents 0.0903
_diffrn_reflns_av_unetI/netI 0.0689
_diffrn_reflns_limit_h_max 13
_diffrn_reflns_limit_h_min -12
_diffrn_reflns_limit_k_max 24
_diffrn_reflns_limit_k_min -24
_diffrn_reflns_limit_l_max 18
_diffrn_reflns_limit_l_min -17
_diffrn_reflns_number 31721
_diffrn_reflns_theta_full 65.08
_diffrn_reflns_theta_max 65.08
_diffrn_reflns_theta_min 4.28
_diffrn_source 'fine-focus sealed tube'
_diffrn_source_type 'fine-focus sealed tube'
_exptl_absorpt_coefficient_mu 1.471
_exptl_absorpt_correction_T_max 0.97
_exptl_absorpt_correction_T_min 0.82
_exptl_absorpt_correction_type multi-scan
_exptl_absorpt_process_details
;
Bruker AXS (2014). SADABS, Version 2014/2, Bruker AXS Inc., Madison, Wisconsin,
USA.
;
_exptl_crystal_colour yellow
_exptl_crystal_density_diffrn 1.436
_exptl_crystal_density_method 'not measured'
_exptl_crystal_description plate
_exptl_crystal_F_000 1576
_exptl_crystal_size_max 0.120
_exptl_crystal_size_mid 0.100
_exptl_crystal_size_min 0.020
_refine_diff_density_max 0.258
_refine_diff_density_min -0.341
_refine_ls_extinction_method none
_refine_ls_goodness_of_fit_ref 1.065
_refine_ls_hydrogen_treatment constr
_refine_ls_matrix_type full
_refine_ls_number_parameters 486
_refine_ls_number_reflns 6011
_refine_ls_number_restraints 0
_refine_ls_restrained_S_all 1.065
_refine_ls_R_factor_all 0.0865
_refine_ls_R_factor_gt 0.0524
_refine_ls_shift/su_max 0.000
_refine_ls_shift/su_mean 0.000
_refine_ls_structure_factor_coef Fsqd
_refine_ls_weighting_details 'w=1/[\s^2^(Fo^2^)+(0.0639P)^2^] where P=(Fo^2^+2Fc^2^)/3'
_refine_ls_weighting_scheme calc
_refine_ls_wR_factor_gt 0.1228
_refine_ls_wR_factor_ref 0.1391
_reflns_number_gt 3973
_reflns_number_total 6011
_reflns_threshold_expression 'I > 2\s(I)'
_cod_data_source_file ja6b04046_si_003.cif
_cod_data_source_block erk8053
_cod_database_code 4130486

loop_
_space_group_symop_operation_xyz
'x, y, z'
'-x, y+1/2, -z+1/2'
'-x, -y, -z'
'x, -y-1/2, z-1/2'

loop_
_atom_site_type_symbol
_atom_site_label
_atom_site_fract_x
_atom_site_fract_y
_atom_site_fract_z
_atom_site_U_iso_or_equiv
_atom_site_adp_type
_atom_site_calc_flag
_atom_site_refinement_flags_adp
_atom_site_refinement_flags_posn
_atom_site_occupancy
P P1 0.14988(8) 0.41370(4) 0.66367(6) 0.0296(2) Uani d . . 1
B B1 0.4999(3) 0.21590(16) 0.6868(3) 0.0257(8) Uani d . . 1
C C1 0.3196(3) 0.28652(16) 0.8493(2) 0.0335(8) Uani d . . 1
H H1A 0.3029 0.2713 0.9034 0.04 Uiso calc U R 1
H H1B 0.3647 0.3251 0.8488 0.04 Uiso calc U R 1
O O1 0.55464(19) 0.28634(9) 0.70603(13) 0.0245(5) Uani d . . 1
C C2 0.2799(3) 0.25391(15) 0.7745(2) 0.0272(8) Uani d . . 1
O O2 0.55139(19) 0.39204(10) 0.71984(15) 0.0279(5) Uani d . . 1
C C3 0.2967(3) 0.27611(14) 0.6849(2) 0.0248(7) Uani d . . 1
H H3 0.2145 0.2825 0.6464 0.03 Uiso calc U R 1
C C4 0.3618(3) 0.22589(15) 0.6371(2) 0.0258(7) Uani d . . 1
H H4A 0.3579 0.2406 0.5754 0.031 Uiso calc U R 1
H H4B 0.3194 0.1839 0.634 0.031 Uiso calc U R 1
C C5 0.2082(3) 0.19261(16) 0.7738(2) 0.0365(9) Uani d . . 1
H H5A 0.1968 0.184 0.8338 0.055 Uiso calc U R 1
H H5B 0.2516 0.1564 0.7543 0.055 Uiso calc U R 1
H H5C 0.1297 0.1976 0.7327 0.055 Uiso calc U R 1
C C6 0.3104(3) 0.39892(15) 0.6740(2) 0.0263(7) Uani d . . 1
H H6 0.3602 0.435 0.6695 0.032 Uiso calc U R 1
C C7 0.3624(3) 0.34055(15) 0.6875(2) 0.0245(7) Uani d . . 1
C C8 0.4934(3) 0.33705(14) 0.7036(2) 0.0233(7) Uani d . . 1
C C9 0.6818(3) 0.38992(15) 0.7355(2) 0.0313(8) Uani d . . 1
H H9A 0.7136 0.3613 0.7859 0.047 Uiso calc U R 1
H H9B 0.7144 0.4336 0.749 0.047 Uiso calc U R 1
H H9C 0.7053 0.3735 0.6823 0.047 Uiso calc U R 1
C C11 0.1541(3) 0.41939(15) 0.7837(2) 0.0298(8) Uani d . . 1
C C12 0.2350(3) 0.45919(15) 0.8437(2) 0.0314(8) Uani d . . 1
C C13 0.2269(3) 0.46138(16) 0.9329(2) 0.0344(8) Uani d . . 1
H H13 0.2806 0.4886 0.9729 0.041 Uiso calc U R 1
C C14 0.1428(3) 0.42511(17) 0.9651(2) 0.0361(9) Uani d . . 1
C C15 0.0673(3) 0.38460(17) 0.9054(3) 0.0377(9) Uani d . . 1
H H15 0.0109 0.3585 0.9264 0.045 Uiso calc U R 1
C C16 0.0715(3) 0.38094(15) 0.8159(3) 0.0342(8) Uani d . . 1
C C17 0.3300(3) 0.50111(16) 0.8172(2) 0.0350(8) Uani d . . 1
H H17A 0.3524 0.5362 0.8604 0.053 Uiso calc U R 1
H H17B 0.298 0.5195 0.758 0.053 Uiso calc U R 1
H H17C 0.401 0.4748 0.8159 0.053 Uiso calc U R 1
C C18 0.1338(4) 0.4309(2) 1.0606(2) 0.0477(10) Uani d . . 1
H H18A 0.0811 0.4673 1.0667 0.072 Uiso calc U R 1
H H18B 0.214 0.4384 1.0982 0.072 Uiso calc U R 1
H H18C 0.1005 0.3908 1.079 0.072 Uiso calc U R 1
C C19 -0.0144(3) 0.33538(18) 0.7562(3) 0.0442(10) Uani d . . 1
H H19A -0.0682 0.3156 0.79 0.066 Uiso calc U R 1
H H19B 0.0315 0.3015 0.7341 0.066 Uiso calc U R 1
H H19C -0.0619 0.3596 0.7058 0.066 Uiso calc U R 1
C C21 0.1316(3) 0.49750(16) 0.6203(2) 0.0315(8) Uani d . . 1
C C22 0.1766(3) 0.51239(17) 0.5451(2) 0.0330(8) Uani d . . 1
C C23 0.1621(3) 0.57511(16) 0.5108(2) 0.0351(8) Uani d . . 1
H H23 0.1927 0.5848 0.4598 0.042 Uiso calc U R 1
C C24 0.1059(3) 0.62367(16) 0.5471(3) 0.0368(9) Uani d . . 1
C C25 0.0559(3) 0.60655(16) 0.6183(3) 0.0374(9) Uani d . . 1
H H25 0.0145 0.6388 0.6436 0.045 Uiso calc U R 1
C C26 0.0637(3) 0.54471(16) 0.6540(2) 0.0349(8) Uani d . . 1
C C27 0.2330(3) 0.46235(16) 0.4949(2) 0.0358(9) Uani d . . 1
H H27A 0.2224 0.4757 0.4327 0.054 Uiso calc U R 1
H H27B 0.194 0.4204 0.4976 0.054 Uiso calc U R 1
H H27C 0.3189 0.4586 0.5221 0.054 Uiso calc U R 1
C C28 0.0930(4) 0.69172(17) 0.5108(3) 0.0508(11) Uani d . . 1
H H28A 0.1287 0.6944 0.4587 0.076 Uiso calc U R 1
H H28B 0.1344 0.7219 0.5565 0.076 Uiso calc U R 1
H H28C 0.0076 0.7031 0.4934 0.076 Uiso calc U R 1
C C29 -0.0066(4) 0.53208(18) 0.7253(3) 0.0447(10) Uani d . . 1
H H29A 0.0486 0.532 0.784 0.067 Uiso calc U R 1
H H29B -0.0468 0.49 0.7146 0.067 Uiso calc U R 1
H H29C -0.0669 0.5662 0.7232 0.067 Uiso calc U R 1
C C31 0.5219(3) 0.17874(14) 0.7821(2) 0.0235(7) Uani d . . 1
C C32 0.5718(3) 0.20261(14) 0.8660(2) 0.0273(7) Uani d . . 1
F F32 0.61291(18) 0.26440(8) 0.87657(12) 0.0351(5) Uani d . . 1
C C33 0.5800(3) 0.16809(15) 0.9434(2) 0.0264(7) Uani d . . 1
F F33 0.62683(19) 0.19462(9) 1.02362(12) 0.0377(5) Uani d . . 1
C C34 0.5389(3) 0.10568(15) 0.9399(2) 0.0276(8) Uani d . . 1
F F34 0.54743(18) 0.07159(9) 1.01558(12) 0.0363(5) Uani d . . 1
C C35 0.4924(3) 0.07799(14) 0.8588(2) 0.0275(8) Uani d . . 1
F F35 0.45248(19) 0.01659(8) 0.85330(13) 0.0389(5) Uani d . . 1
C C36 0.4849(3) 0.11458(15) 0.7824(2) 0.0249(7) Uani d . . 1
F F36 0.43546(17) 0.08491(8) 0.70454(12) 0.0311(5) Uani d . . 1
C C41 0.5880(3) 0.18350(14) 0.6285(2) 0.0235(7) Uani d . . 1
C C42 0.7124(3) 0.18874(15) 0.6549(2) 0.0283(8) Uani d . . 1
F F42 0.76250(17) 0.21955(9) 0.73196(12) 0.0338(5) Uani d . . 1
C C43 0.7918(3) 0.16488(16) 0.6068(2) 0.0321(8) Uani d . . 1
F F43 0.91157(17) 0.17317(10) 0.63523(14) 0.0429(5) Uani d . . 1
C C44 0.7472(3) 0.13305(16) 0.5281(2) 0.0310(8) Uani d . . 1
F F44 0.82199(19) 0.11023(10) 0.47901(14) 0.0437(5) Uani d . . 1
C C45 0.6257(3) 0.12453(16) 0.5004(2) 0.0307(8) Uani d . . 1
F F45 0.58132(19) 0.09225(9) 0.42374(12) 0.0403(5) Uani d . . 1
C C46 0.5496(3) 0.14884(14) 0.5506(2) 0.0259(7) Uani d . . 1
F F46 0.43096(16) 0.13674(9) 0.51921(12) 0.0328(5) Uani d . . 1

loop_
_atom_site_aniso_label
_atom_site_aniso_U_11
_atom_site_aniso_U_22
_atom_site_aniso_U_33
_atom_site_aniso_U_12
_atom_site_aniso_U_13
_atom_site_aniso_U_23
P1 0.0239(5) 0.0247(4) 0.0400(5) 0.0025(3) 0.0065(4) -0.0005(4)
B1 0.028(2) 0.0189(17) 0.031(2) 0.0006(15) 0.0072(17) -0.0014(16)
C1 0.031(2) 0.0334(18) 0.037(2) 0.0051(15) 0.0107(16) 0.0040(16)
O1 0.0259(13) 0.0211(11) 0.0252(12) 0.0018(9) 0.0031(9) 0.0023(9)
C2 0.0247(19) 0.0258(16) 0.033(2) 0.0014(14) 0.0103(15) 0.0003(14)
O2 0.0231(12) 0.0234(11) 0.0370(13) -0.0028(9) 0.0064(10) -0.0009(10)
C3 0.0216(18) 0.0244(16) 0.0288(18) -0.0010(13) 0.0063(14) -0.0010(14)
C4 0.0286(19) 0.0251(16) 0.0252(18) 0.0010(14) 0.0088(14) -0.0043(14)
C5 0.031(2) 0.0333(19) 0.046(2) -0.0032(16) 0.0109(17) 0.0023(17)
C6 0.0309(19) 0.0230(16) 0.0261(18) -0.0024(14) 0.0088(15) 0.0000(14)
C7 0.0251(18) 0.0253(16) 0.0233(18) -0.0013(13) 0.0056(14) -0.0022(13)
C8 0.0236(18) 0.0215(16) 0.0250(18) 0.0001(13) 0.0055(14) 0.0028(13)
C9 0.0221(18) 0.0251(16) 0.045(2) -0.0052(14) 0.0048(16) 0.0026(15)
C11 0.0211(18) 0.0254(16) 0.045(2) 0.0009(14) 0.0125(16) -0.0008(15)
C12 0.030(2) 0.0226(16) 0.045(2) 0.0060(14) 0.0158(16) 0.0022(15)
C13 0.032(2) 0.0347(19) 0.037(2) 0.0027(16) 0.0068(16) 0.0023(16)
C14 0.032(2) 0.0360(19) 0.043(2) 0.0153(16) 0.0144(17) 0.0079(17)
C15 0.029(2) 0.037(2) 0.051(2) 0.0037(16) 0.0170(18) 0.0110(18)
C16 0.0253(19) 0.0269(17) 0.052(2) 0.0068(14) 0.0132(17) 0.0052(16)
C17 0.033(2) 0.0354(19) 0.039(2) -0.0054(15) 0.0133(17) -0.0065(16)
C18 0.049(3) 0.054(2) 0.043(2) 0.008(2) 0.018(2) 0.0116(19)
C19 0.027(2) 0.043(2) 0.065(3) -0.0034(17) 0.0159(19) 0.000(2)
C21 0.0232(19) 0.0330(18) 0.037(2) 0.0011(14) 0.0043(16) 0.0008(16)
C22 0.0217(19) 0.0366(18) 0.039(2) 0.0018(15) 0.0023(15) 0.0004(16)
C23 0.030(2) 0.0337(19) 0.041(2) -0.0029(15) 0.0055(16) 0.0020(16)
C24 0.030(2) 0.0282(17) 0.048(2) -0.0009(15) 0.0006(17) 0.0049(17)
C25 0.030(2) 0.0310(18) 0.051(2) 0.0064(15) 0.0072(18) -0.0037(17)
C26 0.031(2) 0.0298(18) 0.043(2) 0.0077(15) 0.0066(17) 0.0013(16)
C27 0.032(2) 0.0370(19) 0.039(2) 0.0047(16) 0.0095(17) 0.0020(16)
C28 0.047(3) 0.035(2) 0.067(3) 0.0032(18) 0.006(2) 0.007(2)
C29 0.041(2) 0.041(2) 0.056(3) 0.0197(18) 0.018(2) 0.0046(19)
C31 0.0238(18) 0.0224(15) 0.0250(18) 0.0029(13) 0.0071(14) -0.0033(13)
C32 0.033(2) 0.0207(15) 0.0295(19) -0.0021(14) 0.0090(15) -0.0018(14)
F32 0.0496(13) 0.0230(9) 0.0298(11) -0.0064(9) 0.0026(9) -0.0015(8)
C33 0.032(2) 0.0268(17) 0.0211(18) -0.0002(14) 0.0064(14) -0.0039(14)
F33 0.0550(14) 0.0332(10) 0.0220(11) -0.0003(9) 0.0024(9) -0.0025(8)
C34 0.036(2) 0.0244(16) 0.0229(18) 0.0039(14) 0.0069(15) 0.0089(14)
F34 0.0454(13) 0.0356(10) 0.0281(11) 0.0007(9) 0.0089(9) 0.0069(9)
C35 0.0305(19) 0.0190(15) 0.034(2) -0.0006(13) 0.0096(15) 0.0007(14)
F35 0.0549(14) 0.0215(9) 0.0395(12) -0.0077(9) 0.0087(10) 0.0027(8)
C36 0.0239(18) 0.0266(16) 0.0237(18) -0.0006(13) 0.0043(14) -0.0031(14)
F36 0.0373(12) 0.0257(9) 0.0281(10) -0.0041(8) 0.0026(9) -0.0023(8)
C41 0.0292(19) 0.0187(15) 0.0233(18) 0.0031(13) 0.0075(14) 0.0033(13)
C42 0.031(2) 0.0232(16) 0.0301(19) 0.0021(14) 0.0056(15) -0.0022(14)
F42 0.0270(11) 0.0344(10) 0.0368(11) 0.0006(8) 0.0008(8) -0.0074(9)
C43 0.029(2) 0.0274(17) 0.041(2) -0.0009(15) 0.0091(16) 0.0052(16)
F43 0.0251(12) 0.0468(12) 0.0581(14) 0.0000(9) 0.0122(10) -0.0051(10)
C44 0.032(2) 0.0320(18) 0.035(2) 0.0028(15) 0.0191(16) 0.0032(16)
F44 0.0437(13) 0.0478(12) 0.0478(13) 0.0027(10) 0.0278(11) -0.0050(10)
C45 0.038(2) 0.0319(17) 0.0234(19) 0.0020(16) 0.0100(16) -0.0032(15)
F45 0.0477(13) 0.0436(11) 0.0300(11) 0.0022(10) 0.0095(10) -0.0084(9)
C46 0.0222(18) 0.0257(16) 0.0292(19) 0.0009(13) 0.0042(14) 0.0037(14)
F46 0.0290(11) 0.0361(10) 0.0306(11) 0.0003(8) 0.0006(8) -0.0051(8)

loop_
_atom_type_symbol
_atom_type_description
_atom_type_scat_dispersion_real
_atom_type_scat_dispersion_imag
_atom_type_scat_source
C C 0.0181 0.0091 'International Tables Vol C Tables 4.2.6.8 and 6.1.1.4'
H H 0.0000 0.0000 'International Tables Vol C Tables 4.2.6.8 and 6.1.1.4'
B B 0.0090 0.0039 'International Tables Vol C Tables 4.2.6.8 and 6.1.1.4'
O O 0.0492 0.0322 'International Tables Vol C Tables 4.2.6.8 and 6.1.1.4'
F F 0.0727 0.0534 'International Tables Vol C Tables 4.2.6.8 and 6.1.1.4'
P P 0.2955 0.4335 'International Tables Vol C Tables 4.2.6.8 and 6.1.1.4'

loop_
_geom_angle_atom_site_label_1
_geom_angle_atom_site_label_2
_geom_angle_atom_site_label_3
_geom_angle
C6 P1 C11 97.05(15)
C6 P1 C21 102.56(15)
C11 P1 C21 106.18(15)
O1 B1 C4 106.0(2)
O1 B1 C31 106.9(3)
C4 B1 C31 115.4(3)
O1 B1 C41 102.3(2)
C4 B1 C41 116.7(3)
C31 B1 C41 108.3(3)
C2 C1 H1A 120.0
C2 C1 H1B 120.0
H1A C1 H1B 120.0
C8 O1 B1 124.6(3)
C1 C2 C5 120.9(3)
C1 C2 C3 123.7(3)
C5 C2 C3 115.4(3)
C8 O2 C9 117.4(2)
C2 C3 C7 113.8(3)
C2 C3 C4 113.8(3)
C7 C3 C4 108.1(3)
C2 C3 H3 106.9
C7 C3 H3 106.9
C4 C3 H3 106.9
C3 C4 B1 112.4(3)
C3 C4 H4A 109.1
B1 C4 H4A 109.1
C3 C4 H4B 109.1
B1 C4 H4B 109.1
H4A C4 H4B 107.8
C2 C5 H5A 109.5
C2 C5 H5B 109.5
H5A C5 H5B 109.5
C2 C5 H5C 109.5
H5A C5 H5C 109.5
H5B C5 H5C 109.5
C7 C6 P1 124.4(3)
C7 C6 H6 117.8
P1 C6 H6 117.8
C6 C7 C8 118.2(3)
C6 C7 C3 125.7(3)
C8 C7 C3 116.1(3)
O1 C8 O2 117.6(3)
O1 C8 C7 126.0(3)
O2 C8 C7 116.3(3)
O2 C9 H9A 109.5
O2 C9 H9B 109.5
H9A C9 H9B 109.5
O2 C9 H9C 109.5
H9A C9 H9C 109.5
H9B C9 H9C 109.5
C16 C11 C12 119.2(3)
C16 C11 P1 116.7(3)
C12 C11 P1 124.0(3)
C13 C12 C11 118.9(3)
C13 C12 C17 117.1(3)
C11 C12 C17 123.9(3)
C14 C13 C12 122.4(3)
C14 C13 H13 118.8
C12 C13 H13 118.8
C15 C14 C13 117.5(3)
C15 C14 C18 121.9(3)
C13 C14 C18 120.6(4)
C14 C15 C16 122.3(3)
C14 C15 H15 118.8
C16 C15 H15 118.8
C15 C16 C11 119.6(3)
C15 C16 C19 118.4(3)
C11 C16 C19 122.0(3)
C12 C17 H17A 109.5
C12 C17 H17B 109.5
H17A C17 H17B 109.5
C12 C17 H17C 109.5
H17A C17 H17C 109.5
H17B C17 H17C 109.5
C14 C18 H18A 109.5
C14 C18 H18B 109.5
H18A C18 H18B 109.5
C14 C18 H18C 109.5
H18A C18 H18C 109.5
H18B C18 H18C 109.5
C16 C19 H19A 109.5
C16 C19 H19B 109.5
H19A C19 H19B 109.5
C16 C19 H19C 109.5
H19A C19 H19C 109.5
H19B C19 H19C 109.5
C22 C21 C26 119.0(3)
C22 C21 P1 118.1(3)
C26 C21 P1 122.6(3)
C23 C22 C21 118.9(3)
C23 C22 C27 117.8(3)
C21 C22 C27 123.2(3)
C24 C23 C22 123.3(3)
C24 C23 H23 118.4
C22 C23 H23 118.4
C23 C24 C25 116.6(3)
C23 C24 C28 122.9(3)
C25 C24 C28 120.5(3)
C26 C25 C24 123.2(3)
C26 C25 H25 118.4
C24 C25 H25 118.4
C25 C26 C21 118.7(3)
C25 C26 C29 116.6(3)
C21 C26 C29 124.6(3)
C22 C27 H27A 109.5
C22 C27 H27B 109.5
H27A C27 H27B 109.5
C22 C27 H27C 109.5
H27A C27 H27C 109.5
H27B C27 H27C 109.5
C24 C28 H28A 109.5
C24 C28 H28B 109.5
H28A C28 H28B 109.5
C24 C28 H28C 109.5
H28A C28 H28C 109.5
H28B C28 H28C 109.5
C26 C29 H29A 109.5
C26 C29 H29B 109.5
H29A C29 H29B 109.5
C26 C29 H29C 109.5
H29A C29 H29C 109.5
H29B C29 H29C 109.5
C32 C31 C36 113.4(3)
C32 C31 B1 128.7(3)
C36 C31 B1 117.9(3)
F32 C32 C33 115.5(3)
F32 C32 C31 120.4(3)
C33 C32 C31 124.1(3)
F33 C33 C34 118.7(3)
F33 C33 C32 121.4(3)
C34 C33 C32 119.9(3)
F34 C34 C33 120.0(3)
F34 C34 C35 120.7(3)
C33 C34 C35 119.3(3)
F35 C35 C34 120.5(3)
F35 C35 C36 120.4(3)
C34 C35 C36 119.0(3)
F36 C36 C35 116.2(3)
F36 C36 C31 119.6(3)
C35 C36 C31 124.2(3)
C46 C41 C42 113.5(3)
C46 C41 B1 125.1(3)
C42 C41 B1 121.4(3)
F42 C42 C43 116.0(3)
F42 C42 C41 119.7(3)
C43 C42 C41 124.3(3)
F43 C43 C44 119.7(3)
F43 C43 C42 121.2(3)
C44 C43 C42 119.1(3)
F44 C44 C45 120.4(3)
F44 C44 C43 120.6(3)
C45 C44 C43 119.1(3)
F45 C45 C44 119.4(3)
F45 C45 C46 120.6(3)
C44 C45 C46 120.0(3)
F46 C46 C45 115.9(3)
F46 C46 C41 120.2(3)
C45 C46 C41 124.0(3)

loop_
_geom_bond_atom_site_label_1
_geom_bond_atom_site_label_2
_geom_bond_distance
P1 C6 1.828(3)
P1 C11 1.844(4)
P1 C21 1.851(3)
B1 O1 1.585(4)
B1 C4 1.604(5)
B1 C31 1.626(5)
B1 C41 1.635(5)
C1 C2 1.324(5)
C1 H1A 0.95
C1 H1B 0.95
O1 C8 1.255(4)
C2 C5 1.507(4)
C2 C3 1.509(4)
O2 C8 1.310(4)
O2 C9 1.454(4)
C3 C7 1.525(4)
C3 C4 1.556(4)
C3 H3 1.0
C4 H4A 0.99
C4 H4B 0.99
C5 H5A 0.98
C5 H5B 0.98
C5 H5C 0.98
C6 C7 1.340(4)
C6 H6 0.95
C7 C8 1.461(4)
C9 H9A 0.98
C9 H9B 0.98
C9 H9C 0.98
C11 C16 1.407(5)
C11 C12 1.415(5)
C12 C13 1.401(5)
C12 C17 1.513(5)
C13 C14 1.394(5)
C13 H13 0.95
C14 C15 1.391(5)
C14 C18 1.503(5)
C15 C16 1.393(5)
C15 H15 0.95
C16 C19 1.514(5)
C17 H17A 0.98
C17 H17B 0.98
C17 H17C 0.98
C18 H18A 0.98
C18 H18B 0.98
C18 H18C 0.98
C19 H19A 0.98
C19 H19B 0.98
C19 H19C 0.98
C21 C22 1.404(5)
C21 C26 1.415(5)
C22 C23 1.395(5)
C22 C27 1.518(5)
C23 C24 1.376(5)
C23 H23 0.95
C24 C25 1.390(5)
C24 C28 1.509(5)
C25 C26 1.387(5)
C25 H25 0.95
C26 C29 1.522(5)
C27 H27A 0.98
C27 H27B 0.98
C27 H27C 0.98
C28 H28A 0.98
C28 H28B 0.98
C28 H28C 0.98
C29 H29A 0.98
C29 H29B 0.98
C29 H29C 0.98
C31 C32 1.384(4)
C31 C36 1.392(4)
C32 F32 1.357(3)
C32 C33 1.375(4)
C33 F33 1.350(3)
C33 C34 1.369(4)
C34 F34 1.349(3)
C34 C35 1.370(4)
C35 F35 1.344(3)
C35 C36 1.386(4)
C36 F36 1.354(3)
C41 C46 1.383(4)
C41 C42 1.391(5)
C42 F42 1.356(4)
C42 C43 1.384(5)
C43 F43 1.349(4)
C43 C44 1.375(5)
C44 F44 1.346(4)
C44 C45 1.368(5)
C45 F45 1.353(4)
C45 C46 1.381(4)
C46 F46 1.355(4)

loop_
_geom_torsion_atom_site_label_1
_geom_torsion_atom_site_label_2
_geom_torsion_atom_site_label_3
_geom_torsion_atom_site_label_4
_geom_torsion
C4 B1 O1 C8 16.7(4)
C31 B1 O1 C8 -106.8(3)
C41 B1 O1 C8 139.5(3)
C1 C2 C3 C7 -0.8(5)
C5 C2 C3 C7 176.2(3)
C1 C2 C3 C4 123.7(3)
C5 C2 C3 C4 -59.4(4)
C2 C3 C4 B1 -67.8(4)
C7 C3 C4 B1 59.6(3)
O1 B1 C4 C3 -47.9(3)
C31 B1 C4 C3 70.1(3)
C41 B1 C4 C3 -161.0(3)
C11 P1 C6 C7 84.5(3)
C21 P1 C6 C7 -167.2(3)
P1 C6 C7 C8 -173.7(2)
P1 C6 C7 C3 8.2(5)
C2 C3 C7 C6 -92.9(4)
C4 C3 C7 C6 139.6(3)
C2 C3 C7 C8 89.0(3)
C4 C3 C7 C8 -38.5(4)
B1 O1 C8 O2 -179.0(3)
B1 O1 C8 C7 3.3(5)
C9 O2 C8 O1 2.5(4)
C9 O2 C8 C7 -179.6(3)
C6 C7 C8 O1 -170.2(3)
C3 C7 C8 O1 8.0(5)
C6 C7 C8 O2 12.1(4)
C3 C7 C8 O2 -169.6(3)
C6 P1 C11 C16 -129.0(3)
C21 P1 C11 C16 125.7(3)
C6 P1 C11 C12 50.5(3)
C21 P1 C11 C12 -54.8(3)
C16 C11 C12 C13 -2.9(5)
P1 C11 C12 C13 177.6(2)
C16 C11 C12 C17 178.2(3)
P1 C11 C12 C17 -1.3(5)
C11 C12 C13 C14 0.8(5)
C17 C12 C13 C14 179.8(3)
C12 C13 C14 C15 1.5(5)
C12 C13 C14 C18 -177.5(3)
C13 C14 C15 C16 -1.8(5)
C18 C14 C15 C16 177.2(3)
C14 C15 C16 C11 -0.2(5)
C14 C15 C16 C19 180.0(3)
C12 C11 C16 C15 2.6(5)
P1 C11 C16 C15 -177.9(3)
C12 C11 C16 C19 -177.6(3)
P1 C11 C16 C19 1.9(4)
C6 P1 C21 C22 51.2(3)
C11 P1 C21 C22 152.5(3)
C6 P1 C21 C26 -135.5(3)
C11 P1 C21 C26 -34.2(3)
C26 C21 C22 C23 5.6(5)
P1 C21 C22 C23 179.2(3)
C26 C21 C22 C27 -170.0(3)
P1 C21 C22 C27 3.5(5)
C21 C22 C23 C24 0.2(5)
C27 C22 C23 C24 176.0(3)
C22 C23 C24 C25 -3.9(5)
C22 C23 C24 C28 178.7(3)
C23 C24 C25 C26 1.8(5)
C28 C24 C25 C26 179.3(4)
C24 C25 C26 C21 3.8(6)
C24 C25 C26 C29 -173.9(3)
C22 C21 C26 C25 -7.5(5)
P1 C21 C26 C25 179.2(3)
C22 C21 C26 C29 170.0(4)
P1 C21 C26 C29 -3.2(5)
O1 B1 C31 C32 3.4(5)
C4 B1 C31 C32 -114.1(4)
C41 B1 C31 C32 113.0(4)
O1 B1 C31 C36 -177.9(3)
C4 B1 C31 C36 64.6(4)
C41 B1 C31 C36 -68.3(4)
C36 C31 C32 F32 179.6(3)
B1 C31 C32 F32 -1.7(5)
C36 C31 C32 C33 -2.7(5)
B1 C31 C32 C33 176.0(3)
F32 C32 C33 F33 -0.5(5)
C31 C32 C33 F33 -178.2(3)
F32 C32 C33 C34 178.8(3)
C31 C32 C33 C34 1.1(5)
F33 C33 C34 F34 -1.0(5)
C32 C33 C34 F34 179.7(3)
F33 C33 C34 C35 -179.3(3)
C32 C33 C34 C35 1.4(5)
F34 C34 C35 F35 1.1(5)
C33 C34 C35 F35 179.4(3)
F34 C34 C35 C36 179.9(3)
C33 C34 C35 C36 -1.9(5)
F35 C35 C36 F36 0.2(4)
C34 C35 C36 F36 -178.5(3)
F35 C35 C36 C31 178.8(3)
C34 C35 C36 C31 0.0(5)
C32 C31 C36 F36 -179.4(3)
B1 C31 C36 F36 1.8(4)
C32 C31 C36 C35 2.2(5)
B1 C31 C36 C35 -176.7(3)
O1 B1 C41 C46 -133.5(3)
C4 B1 C41 C46 -18.3(4)
C31 B1 C41 C46 113.9(3)
O1 B1 C41 C42 46.8(4)
C4 B1 C41 C42 162.0(3)
C31 B1 C41 C42 -65.8(4)
C46 C41 C42 F42 -177.7(3)
B1 C41 C42 F42 2.1(4)
C46 C41 C42 C43 3.1(5)
B1 C41 C42 C43 -177.2(3)
F42 C42 C43 F43 -1.1(4)
C41 C42 C43 F43 178.2(3)
F42 C42 C43 C44 179.9(3)
C41 C42 C43 C44 -0.8(5)
F43 C43 C44 F44 -0.1(5)
C42 C43 C44 F44 178.9(3)
F43 C43 C44 C45 179.5(3)
C42 C43 C44 C45 -1.5(5)
F44 C44 C45 F45 0.8(5)
C43 C44 C45 F45 -178.8(3)
F44 C44 C45 C46 -179.2(3)
C43 C44 C45 C46 1.2(5)
F45 C45 C46 F46 1.6(4)
C44 C45 C46 F46 -178.4(3)
F45 C45 C46 C41 -178.5(3)
C44 C45 C46 C41 1.4(5)
C42 C41 C46 F46 176.4(3)
B1 C41 C46 F46 -3.3(5)
C42 C41 C46 C45 -3.4(4)
B1 C41 C46 C45 176.9(3)
